data_4328515
loop_
_publ_author_name
'Celedonio M. \'Alvarez'
'Ra\'ul Garc\'ia-Rodr\'iguez'
'Daniel Miguel'

_publ_contact_author
;
     DANIEL MIGUEL
     IU CINQUIMA/Quimica Inorganica
     Facultad de Ciencias
     Universidad de Valladolid
     C/ Prado de la Magdalena s/n
     47005 Valladolid
     SPAIN
;
_publ_contact_author_email dmsj@qi.uva.es
_publ_contact_author_fax +34-983-423013
_publ_contact_author_phone +34-983-184096
_publ_section_title
;
 Iminopyridine Complexes of Manganese, Rhenium, and Molybdenum Derived
 from Amino Ester Methylserine and Peptides Gly-Gly, Gly-Val, and
 Gly-Gly-Gly: Self-Assembly of the Peptide Chains
;
_journal_name_full 'Inorganic Chemistry'
_journal_page_first 2984
_journal_page_last 2996
_journal_paper_doi 10.1021/ic2022984
_journal_volume 51
_journal_year 2012
_chemical_formula_sum 'C16 H18 Br Mo N3 O5'
_chemical_formula_weight 508.18
_chemical_name_systematic
; 
 ? 
;
_space_group_IT_number 2
_symmetry_cell_setting triclinic
_symmetry_space_group_name_Hall '-P 1'
_symmetry_space_group_name_H-M 'P -1'
_atom_sites_solution_hydrogens geom
_atom_sites_solution_primary direct
_atom_sites_solution_secondary difmap
_audit_creation_method SHELXL-97
_cell_angle_alpha 91.103(8)
_cell_angle_beta 90.002(9)
_cell_angle_gamma 110.391(8)
_cell_formula_units_Z 2
_cell_length_a 7.657(3)
_cell_length_b 8.413(3)
_cell_length_c 15.951(7)
_cell_measurement_reflns_used 565
_cell_measurement_temperature 298(2)
_cell_measurement_theta_max 18.746
_cell_measurement_theta_min 2.554
_cell_volume 962.9(7)
_computing_cell_refinement 'Bruker SMART'
_computing_data_collection 'Bruker SMART'
_computing_data_reduction 'Bruker SHELXTL'
_computing_molecular_graphics 'Bruker SHELXTL'
_computing_publication_material 'Bruker SHELXTL'
_computing_structure_refinement 'SHELXL-97 (Sheldrick, 1997)'
_computing_structure_solution 'SHELXS-97 (Sheldrick, 1990)'
_diffrn_ambient_temperature 298(2)
_diffrn_measured_fraction_theta_full 0.998
_diffrn_measured_fraction_theta_max 0.998
_diffrn_measurement_device_type 'CCD area detector'
_diffrn_measurement_method 'phi and omega scans'
_diffrn_radiation_monochromator graphite
_diffrn_radiation_source 'fine-focus sealed tube'
_diffrn_radiation_type MoK\a
_diffrn_radiation_wavelength 0.71073
_diffrn_reflns_av_R_equivalents 0.0585
_diffrn_reflns_av_sigmaI/netI 0.1016
_diffrn_reflns_limit_h_max 8
_diffrn_reflns_limit_h_min -8
_diffrn_reflns_limit_k_max 9
_diffrn_reflns_limit_k_min -9
_diffrn_reflns_limit_l_max 17
_diffrn_reflns_limit_l_min -17
_diffrn_reflns_number 6533
_diffrn_reflns_theta_full 23.29
_diffrn_reflns_theta_max 23.29
_diffrn_reflns_theta_min 1.28
_exptl_absorpt_coefficient_mu 2.786
_exptl_absorpt_correction_T_max 1.000000
_exptl_absorpt_correction_T_min 0.811958
_exptl_absorpt_correction_type multi-scan
_exptl_absorpt_process_details SADABS
_exptl_crystal_colour BROWN
_exptl_crystal_density_diffrn 1.753
_exptl_crystal_description NEDDLE
_exptl_crystal_F_000 504
_exptl_crystal_size_max 0.21
_exptl_crystal_size_mid 0.07
_exptl_crystal_size_min 0.02
_refine_diff_density_max 0.455
_refine_diff_density_min -0.417
_refine_diff_density_rms 0.098
_refine_ls_extinction_method none
_refine_ls_goodness_of_fit_ref 0.912
_refine_ls_hydrogen_treatment constr
_refine_ls_matrix_type full
_refine_ls_number_parameters 237
_refine_ls_number_reflns 2780
_refine_ls_number_restraints 0
_refine_ls_restrained_S_all 0.912
_refine_ls_R_factor_all 0.0904
_refine_ls_R_factor_gt 0.0412
_refine_ls_shift/su_max 0.001
_refine_ls_shift/su_mean 0.000
_refine_ls_structure_factor_coef Fsqd
_refine_ls_weighting_details 'calc w=1/[\s^2^(Fo^2^)+(0.0285P)^2^+0.0000P] where P=(Fo^2^+2Fc^2^)/3'
_refine_ls_weighting_scheme calc
_refine_ls_wR_factor_gt 0.0703
_refine_ls_wR_factor_ref 0.0866
_reflns_number_gt 1681
_reflns_number_total 2780
_reflns_threshold_expression >2sigma(I)
_cod_data_source_file ic2022984_si_002_07.cif
_cod_data_source_block Compound_3e_rg712c
_cod_original_cell_volume 963.0(7)
_cod_database_code 4328515

loop_
_symmetry_equiv_pos_as_xyz
'x, y, z'
'-x, -y, -z'

loop_
_atom_site_label
_atom_site_type_symbol
_atom_site_fract_x
_atom_site_fract_y
_atom_site_fract_z
_atom_site_U_iso_or_equiv
_atom_site_adp_type
_atom_site_occupancy
_atom_site_symmetry_multiplicity
_atom_site_calc_flag
_atom_site_refinement_flags
Mo1 Mo 0.81149(9) 0.38322(8) 0.79057(4) 0.0378(2) Uani 1 1 d .
Br1 Br 0.45236(11) 0.20498(10) 0.81014(5) 0.0493(3) Uani 1 1 d .
N1 N 0.7134(7) 0.5820(7) 0.8461(4) 0.0367(15) Uani 1 1 d .
N2 N 0.7078(7) 0.4971(7) 0.6836(4) 0.0389(16) Uani 1 1 d .
N3 N 0.3977(9) 0.2531(8) 0.6061(4) 0.0507(18) Uani 1 1 d .
H3 H 0.4091 0.2788 0.6587 0.061 Uiso 1 1 calc R
C1 C 0.8415(11) 0.1833(10) 0.7344(5) 0.051(2) Uani 1 1 d .
O1 O 0.8541(9) 0.0628(7) 0.7039(4) 0.086(2) Uani 1 1 d .
C2 C 0.8470(11) 0.2657(10) 0.8905(6) 0.061(3) Uani 1 1 d .
O2 O 0.8660(9) 0.1959(8) 0.9496(4) 0.092(2) Uani 1 1 d .
C3 C 1.0871(10) 0.4718(11) 0.7136(5) 0.062(3) Uani 1 1 d .
H3C H 1.1732 0.4123 0.7228 0.075 Uiso 1 1 calc R
H3D H 1.0771 0.4992 0.6554 0.075 Uiso 1 1 calc R
O3 O 0.5219(7) 0.3164(6) 0.4785(3) 0.0597(16) Uani 1 1 d .
C4 C 1.0866(10) 0.5934(11) 0.7731(6) 0.054(2) Uani 1 1 d .
O4 O 0.4097(7) -0.0561(7) 0.5876(3) 0.0592(15) Uani 1 1 d .
H4 H 0.4206 -0.1454 0.5716 0.089 Uiso 1 1 calc R
C5 C 1.0897(10) 0.5373(10) 0.8563(6) 0.063(3) Uani 1 1 d .
H5A H 1.0839 0.6147 0.9012 0.075 Uiso 1 1 calc R
H5B H 1.1745 0.4774 0.8677 0.075 Uiso 1 1 calc R
O5 O 0.1336(8) -0.1626(8) 0.5228(4) 0.094(2) Uani 1 1 d .
C6 C 1.0921(10) 0.7696(9) 0.7540(6) 0.071(3) Uani 1 1 d .
H6A H 0.9998 0.7635 0.7121 0.107 Uiso 1 1 calc R
H6B H 1.2133 0.8352 0.7336 0.107 Uiso 1 1 calc R
H6C H 1.0667 0.8225 0.8041 0.107 Uiso 1 1 calc R
C11 C 0.7094(11) 0.6223(10) 0.9271(5) 0.054(2) Uani 1 1 d .
H11 H 0.7612 0.5706 0.9662 0.065 Uiso 1 1 calc R
C12 C 0.6299(12) 0.7398(11) 0.9552(5) 0.063(3) Uani 1 1 d .
H12 H 0.6283 0.7642 1.0122 0.076 Uiso 1 1 calc R
C13 C 0.5556(11) 0.8176(10) 0.9003(6) 0.062(3) Uani 1 1 d .
H13 H 0.5028 0.8960 0.9188 0.074 Uiso 1 1 calc R
C14 C 0.5591(10) 0.7795(9) 0.8169(5) 0.046(2) Uani 1 1 d .
H14 H 0.5092 0.8321 0.7775 0.055 Uiso 1 1 calc R
C15 C 0.6386(9) 0.6608(9) 0.7917(5) 0.0390(19) Uani 1 1 d .
C16 C 0.6427(9) 0.6114(9) 0.7035(4) 0.040(2) Uani 1 1 d .
H16 H 0.5977 0.6640 0.6623 0.049 Uiso 1 1 calc R
C17 C 0.7128(10) 0.4592(9) 0.5930(4) 0.045(2) Uani 1 1 d .
H17A H 0.8111 0.4130 0.5836 0.054 Uiso 1 1 calc R
H17B H 0.7467 0.5652 0.5634 0.054 Uiso 1 1 calc R
C18 C 0.5353(11) 0.3378(9) 0.5543(5) 0.041(2) Uani 1 1 d .
C19 C 0.2298(11) 0.1194(10) 0.5763(5) 0.060(2) Uani 1 1 d .
H19A H 0.1883 0.1561 0.5252 0.071 Uiso 1 1 calc R
H19B H 0.1330 0.1044 0.6178 0.071 Uiso 1 1 calc R
C20 C 0.2507(13) -0.0486(11) 0.5593(5) 0.054(2) Uani 1 1 d .

loop_
_atom_site_aniso_label
_atom_site_aniso_U_11
_atom_site_aniso_U_22
_atom_site_aniso_U_33
_atom_site_aniso_U_23
_atom_site_aniso_U_13
_atom_site_aniso_U_12
Mo1 0.0376(4) 0.0357(5) 0.0369(5) 0.0014(3) -0.0061(3) 0.0089(4)
Br1 0.0469(6) 0.0458(6) 0.0435(6) -0.0008(4) 0.0014(4) 0.0017(5)
N1 0.037(4) 0.035(4) 0.031(4) 0.001(3) -0.005(3) 0.003(3)
N2 0.032(4) 0.044(4) 0.036(4) -0.007(3) 0.001(3) 0.007(3)
N3 0.062(5) 0.047(4) 0.045(5) -0.015(4) -0.019(4) 0.022(4)
C1 0.050(5) 0.049(6) 0.052(6) 0.009(5) 0.003(4) 0.013(5)
O1 0.101(5) 0.050(4) 0.111(6) -0.006(4) 0.031(4) 0.033(4)
C2 0.067(6) 0.042(6) 0.073(7) -0.008(5) -0.017(5) 0.017(5)
O2 0.119(6) 0.067(5) 0.075(5) 0.025(4) -0.039(4) 0.012(4)
C3 0.034(5) 0.079(7) 0.069(7) 0.018(6) 0.000(5) 0.012(5)
O3 0.084(4) 0.070(4) 0.037(4) -0.016(3) -0.013(3) 0.042(3)
C4 0.029(5) 0.057(6) 0.063(7) 0.013(5) -0.005(4) -0.003(4)
O4 0.060(4) 0.066(4) 0.058(4) -0.018(3) -0.017(3) 0.029(3)
C5 0.038(5) 0.055(6) 0.088(8) -0.013(5) -0.024(5) 0.009(4)
O5 0.080(5) 0.078(5) 0.122(6) -0.037(4) -0.054(4) 0.026(4)
C6 0.040(5) 0.049(6) 0.116(8) 0.021(6) -0.011(5) 0.002(5)
C11 0.061(6) 0.052(6) 0.037(6) -0.006(4) -0.004(4) 0.003(5)
C12 0.082(7) 0.062(7) 0.041(6) -0.019(5) 0.014(5) 0.020(6)
C13 0.062(6) 0.040(6) 0.080(8) -0.015(5) 0.010(6) 0.014(5)
C14 0.043(5) 0.041(5) 0.053(6) -0.011(4) 0.001(4) 0.014(4)
C15 0.030(4) 0.034(5) 0.045(5) -0.010(4) -0.007(4) 0.001(4)
C16 0.038(5) 0.049(5) 0.031(5) 0.002(4) -0.012(4) 0.012(4)
C17 0.051(5) 0.050(5) 0.036(5) 0.003(4) -0.003(4) 0.020(4)
C18 0.050(6) 0.043(5) 0.038(6) -0.007(4) -0.008(5) 0.026(5)
C19 0.048(6) 0.057(6) 0.065(6) -0.015(5) -0.013(5) 0.009(5)
C20 0.060(6) 0.062(7) 0.040(5) -0.009(5) -0.005(5) 0.020(6)

loop_
_atom_type_symbol
_atom_type_description
_atom_type_scat_dispersion_real
_atom_type_scat_dispersion_imag
_atom_type_scat_source
C C 0.0033 0.0016 'International Tables Vol C Tables 4.2.6.8 and 6.1.1.4'
H H 0.0000 0.0000 'International Tables Vol C Tables 4.2.6.8 and 6.1.1.4'
N N 0.0061 0.0033 'International Tables Vol C Tables 4.2.6.8 and 6.1.1.4'
O O 0.0106 0.0060 'International Tables Vol C Tables 4.2.6.8 and 6.1.1.4'
Br Br -0.2901 2.4595 'International Tables Vol C Tables 4.2.6.8 and 6.1.1.4'
Mo Mo -1.6832 0.6857 'International Tables Vol C Tables 4.2.6.8 and 6.1.1.4'

loop_
_geom_angle_atom_site_label_1
_geom_angle_atom_site_label_2
_geom_angle_atom_site_label_3
_geom_angle
C2 Mo1 C1 81.5(3)
C2 Mo1 N1 101.9(3)
C1 Mo1 N1 167.6(3)
C2 Mo1 N2 168.0(3)
C1 Mo1 N2 101.0(3)
N1 Mo1 N2 73.3(2)
C2 Mo1 C4 104.7(3)
C1 Mo1 C4 104.7(3)
N1 Mo1 C4 86.1(3)
N2 Mo1 C4 86.1(3)
C2 Mo1 C5 69.8(3)
C1 Mo1 C5 108.3(3)
N1 Mo1 C5 84.0(2)
N2 Mo1 C5 119.6(3)
C4 Mo1 C5 36.3(3)
C2 Mo1 C3 109.3(3)
C1 Mo1 C3 71.3(3)
N1 Mo1 C3 117.9(3)
N2 Mo1 C3 82.5(2)
C4 Mo1 C3 35.0(3)
C5 Mo1 C3 60.2(3)
C2 Mo1 Br1 84.7(2)
C1 Mo1 Br1 88.9(2)
N1 Mo1 Br1 79.69(14)
N2 Mo1 Br1 83.63(14)
C4 Mo1 Br1 164.3(2)
C5 Mo1 Br1 146.1(2)
C3 Mo1 Br1 153.0(2)
C11 N1 C15 117.1(7)
C11 N1 Mo1 127.1(5)
C15 N1 Mo1 115.6(5)
C16 N2 C17 116.2(6)
C16 N2 Mo1 115.7(5)
C17 N2 Mo1 128.0(5)
C18 N3 C19 122.3(7)
O1 C1 Mo1 177.3(7)
O2 C2 Mo1 179.3(8)
C4 C3 Mo1 69.1(5)
C3 C4 C5 112.5(8)
C3 C4 C6 125.0(8)
C5 C4 C6 122.5(8)
C3 C4 Mo1 75.9(5)
C5 C4 Mo1 74.2(4)
C6 C4 Mo1 120.1(5)
C4 C5 Mo1 69.5(4)
N1 C11 C12 122.0(8)
C13 C12 C11 120.4(8)
C12 C13 C14 118.8(8)
C13 C14 C15 119.0(8)
N1 C15 C14 122.7(7)
N1 C15 C16 115.6(7)
C14 C15 C16 121.7(7)
N2 C16 C15 119.7(7)
N2 C17 C18 116.5(6)
O3 C18 N3 122.1(7)
O3 C18 C17 120.1(8)
N3 C18 C17 117.9(7)
N3 C19 C20 115.1(7)
O5 C20 O4 124.5(8)
O5 C20 C19 122.4(8)
O4 C20 C19 113.1(7)

loop_
_geom_bond_atom_site_label_1
_geom_bond_atom_site_label_2
_geom_bond_distance
Mo1 C2 1.959(9)
Mo1 C1 1.974(9)
Mo1 N1 2.228(6)
Mo1 N2 2.248(6)
Mo1 C4 2.251(8)
Mo1 C5 2.311(7)
Mo1 C3 2.336(7)
Mo1 Br1 2.6558(14)
N1 C11 1.334(8)
N1 C15 1.344(8)
N2 C16 1.263(8)
N2 C17 1.477(8)
N3 C18 1.341(9)
N3 C19 1.454(8)
C1 O1 1.150(8)
C2 O2 1.156(8)
C3 C4 1.383(10)
O3 C18 1.218(8)
C4 C5 1.422(10)
C4 C6 1.505(10)
O4 C20 1.321(9)
O5 C20 1.201(9)
C11 C12 1.396(10)
C12 C13 1.341(10)
C13 C14 1.365(10)
C14 C15 1.393(9)
C15 C16 1.462(9)
C17 C18 1.510(9)
C19 C20 1.496(10)
